data_4063138
_journal_name_full Organometallics
_journal_paper_doi 10.1021/om049912q
_journal_year 2004
_chemical_formula_moiety 'C21 H22 F N Sn'
_chemical_formula_sum 'C21 H22 F N Sn'
_chemical_formula_weight 426.09
_space_group_IT_number 14
_symmetry_cell_setting monoclinic
_symmetry_space_group_name_Hall '-P 2ybc'
_symmetry_space_group_name_H-M 'P 1 21/c 1'
_cell_angle_alpha 90.00
_cell_angle_beta 102.8680(7)
_cell_angle_gamma 90.00
_cell_formula_units_Z 4
_cell_length_a 12.3250(2)
_cell_length_b 8.12000(10)
_cell_length_c 19.4110(3)
_cell_measurement_temperature 150(2)
_cell_volume 1893.85(5)
_diffrn_ambient_temperature 150(2)
_exptl_crystal_density_diffrn 1.494
_cod_original_sg_symbol_H-M 'P 21/c'
_cod_database_code 4063138

loop_
_symmetry_equiv_pos_as_xyz
'x, y, z'
'-x, y+1/2, -z+1/2'
'-x, -y, -z'
'x, -y-1/2, z-1/2'

loop_
_atom_site_label
_atom_site_type_symbol
_atom_site_fract_x
_atom_site_fract_y
_atom_site_fract_z
_atom_site_U_iso_or_equiv
_atom_site_adp_type
_atom_site_occupancy
_atom_site_symmetry_multiplicity
_atom_site_calc_flag
_atom_site_refinement_flags
_atom_site_disorder_assembly
_atom_site_disorder_group
Sn1 Sn 0.271688(11) 0.221462(18) 0.084522(7) 0.02485(6) Uani 1 1 d . . .
N1 N 0.26267(15) -0.0823(2) 0.05501(9) 0.0316(4) Uani 1 1 d . . .
C11 C 0.14143(16) 0.1257(3) 0.12857(10) 0.0261(4) Uani 1 1 d . . .
C12 C 0.13657(17) -0.0446(3) 0.13641(10) 0.0287(4) Uani 1 1 d . . .
C13 C 0.05248(19) -0.1140(3) 0.16456(11) 0.0361(5) Uani 1 1 d . . .
H13 H 0.0488 -0.2277 0.1694 0.043 Uiso 1 1 calc R . .
C14 C -0.02566(19) -0.0142(3) 0.18528(12) 0.0389(5) Uani 1 1 d . . .
H14 H -0.0816 -0.0610 0.2041 0.047 Uiso 1 1 calc R . .
C15 C -0.02063(18) 0.1546(3) 0.17808(11) 0.0349(5) Uani 1 1 d . . .
H15 H -0.0730 0.2214 0.1922 0.042 Uiso 1 1 calc R . .
C16 C 0.06263(18) 0.2248(3) 0.14977(11) 0.0294(4) Uani 1 1 d . . .
H16 H 0.0657 0.3386 0.1450 0.035 Uiso 1 1 calc R . .
C17 C 0.2252(2) -0.1516(3) 0.11657(11) 0.0343(5) Uani 1 1 d . . .
H17A H 0.2882 -0.1600 0.1565 0.041 Uiso 1 1 calc R . .
H17B H 0.1957 -0.2615 0.1052 0.041 Uiso 1 1 calc R . .
C18 C 0.3665(2) -0.1658(3) 0.04914(13) 0.0412(5) Uani 1 1 d . . .
H18A H 0.3534 -0.2821 0.0436 0.062 Uiso 1 1 calc R . .
H18B H 0.4229 -0.1459 0.0911 0.062 Uiso 1 1 calc R . .
H18C H 0.3909 -0.1238 0.0089 0.062 Uiso 1 1 calc R . .
C19 C 0.1766(2) -0.1123(3) -0.01007(11) 0.0386(5) Uani 1 1 d . . .
H19A H 0.2001 -0.0656 -0.0498 0.058 Uiso 1 1 calc R . .
H19B H 0.1079 -0.0620 -0.0057 0.058 Uiso 1 1 calc R . .
H19C H 0.1657 -0.2287 -0.0170 0.058 Uiso 1 1 calc R . .
C21 C 0.25578(18) 0.2821(3) -0.02422(11) 0.0277(4) Uani 1 1 d . . .
C22 C 0.3292(2) 0.2227(3) -0.06345(12) 0.0383(5) Uani 1 1 d . . .
H22 H 0.3872 0.1540 -0.0419 0.046 Uiso 1 1 calc R . .
C23 C 0.3174(2) 0.2641(3) -0.13411(13) 0.0425(6) Uani 1 1 d . . .
H23 H 0.3676 0.2243 -0.1594 0.051 Uiso 1 1 calc R . .
C24 C 0.2309(2) 0.3648(3) -0.16657(11) 0.0384(5) Uani 1 1 d . . .
H24 H 0.2222 0.3923 -0.2140 0.046 Uiso 1 1 calc R . .
C25 C 0.1578(2) 0.4240(3) -0.12867(12) 0.0392(5) Uani 1 1 d . . .
H25 H 0.0994 0.4916 -0.1507 0.047 Uiso 1 1 calc R . .
C26 C 0.17014(18) 0.3843(3) -0.05796(11) 0.0325(5) Uani 1 1 d . . .
H26 H 0.1204 0.4266 -0.0328 0.039 Uiso 1 1 calc R . .
C31 C 0.43794(17) 0.1933(2) 0.14417(11) 0.0269(4) Uani 1 1 d . . .
C32 C 0.46188(18) 0.1096(3) 0.20849(11) 0.0325(5) Uani 1 1 d . . .
H32 H 0.4039 0.0675 0.2266 0.039 Uiso 1 1 calc R . .
C33 C 0.5705(2) 0.0882(3) 0.24581(12) 0.0411(6) Uani 1 1 d . . .
H33 H 0.5848 0.0332 0.2889 0.049 Uiso 1 1 calc R . .
C34 C 0.6575(2) 0.1481(3) 0.21930(13) 0.0463(6) Uani 1 1 d . . .
H34 H 0.7305 0.1314 0.2439 0.056 Uiso 1 1 calc R . .
C35 C 0.6359(2) 0.2331(3) 0.15605(15) 0.0471(7) Uani 1 1 d . . .
H35 H 0.6945 0.2749 0.1383 0.056 Uiso 1 1 calc R . .
C36 C 0.5268(2) 0.2562(3) 0.11896(13) 0.0361(5) Uani 1 1 d . . .
H36 H 0.5129 0.3145 0.0767 0.043 Uiso 1 1 calc R . .
F1 F 0.24332(11) 0.45561(15) 0.11169(7) 0.0368(3) Uani 1 1 d . . .

loop_
_atom_site_aniso_label
_atom_site_aniso_U_11
_atom_site_aniso_U_22
_atom_site_aniso_U_33
_atom_site_aniso_U_23
_atom_site_aniso_U_13
_atom_site_aniso_U_12
Sn1 0.02740(9) 0.02615(9) 0.02045(8) -0.00013(5) 0.00414(6) 0.00284(5)
N1 0.0341(10) 0.0316(10) 0.0272(9) -0.0055(7) 0.0027(7) 0.0057(8)
C11 0.0268(10) 0.0323(11) 0.0182(9) -0.0019(8) 0.0025(8) 0.0014(8)
C12 0.0307(11) 0.0322(11) 0.0216(10) -0.0012(8) 0.0020(8) -0.0003(9)
C13 0.0406(13) 0.0338(12) 0.0317(11) 0.0035(9) 0.0031(10) -0.0063(10)
C14 0.0338(12) 0.0519(15) 0.0313(12) 0.0024(10) 0.0075(10) -0.0072(10)
C15 0.0304(11) 0.0464(14) 0.0284(11) -0.0043(10) 0.0075(9) 0.0031(10)
C16 0.0309(11) 0.0333(11) 0.0235(10) -0.0016(8) 0.0052(9) 0.0023(9)
C17 0.0429(13) 0.0260(11) 0.0322(11) 0.0023(9) 0.0047(10) 0.0039(10)
C18 0.0416(13) 0.0406(13) 0.0421(13) -0.0077(11) 0.0109(11) 0.0121(11)
C19 0.0426(13) 0.0390(13) 0.0303(11) -0.0085(9) -0.0002(10) 0.0002(10)
C21 0.0314(11) 0.0288(11) 0.0219(10) 0.0021(8) 0.0038(8) -0.0001(8)
C22 0.0388(13) 0.0483(14) 0.0290(12) 0.0068(10) 0.0100(10) 0.0125(10)
C23 0.0486(15) 0.0529(16) 0.0293(12) 0.0029(10) 0.0157(11) 0.0057(11)
C24 0.0447(13) 0.0434(14) 0.0250(11) 0.0085(9) 0.0035(10) -0.0061(11)
C25 0.0394(13) 0.0376(13) 0.0378(12) 0.0156(10) 0.0026(10) 0.0046(10)
C26 0.0341(11) 0.0299(11) 0.0345(11) 0.0060(9) 0.0097(9) 0.0050(9)
C31 0.0260(10) 0.0285(11) 0.0248(10) -0.0040(8) 0.0028(8) -0.0007(8)
C32 0.0344(12) 0.0342(12) 0.0271(11) -0.0007(9) 0.0034(9) -0.0001(9)
C33 0.0480(14) 0.0384(13) 0.0300(11) -0.0043(10) -0.0062(10) 0.0073(11)
C34 0.0335(13) 0.0545(16) 0.0445(14) -0.0198(12) -0.0050(11) 0.0049(11)
C35 0.0332(13) 0.0602(17) 0.0487(16) -0.0193(12) 0.0111(12) -0.0132(11)
C36 0.0381(13) 0.0404(13) 0.0304(12) -0.0041(9) 0.0093(10) -0.0076(10)
F1 0.0484(8) 0.0222(6) 0.0390(7) -0.0048(5) 0.0078(6) -0.0008(5)

loop_
_geom_bond_atom_site_label_1
_geom_bond_atom_site_label_2
_geom_bond_distance
_geom_bond_site_symmetry_2
_geom_bond_publ_flag
Sn1 F1 2.0242(12) . ?
Sn1 C11 2.127(2) . ?
Sn1 C31 2.130(2) . ?
Sn1 C21 2.134(2) . ?
Sn1 N1 2.5294(18) . ?
N1 C18 1.475(3) . ?
N1 C19 1.478(3) . ?
N1 C17 1.485(3) . ?
C11 C16 1.392(3) . ?
C11 C12 1.394(3) . ?
C12 C13 1.394(3) . ?
C12 C17 1.511(3) . ?
C13 C14 1.385(3) . ?
C13 H13 0.9300 . ?
C14 C15 1.381(4) . ?
C14 H14 0.9300 . ?
C15 C16 1.390(3) . ?
C15 H15 0.9300 . ?
C16 H16 0.9300 . ?
C17 H17A 0.9700 . ?
C17 H17B 0.9700 . ?
C18 H18A 0.9600 . ?
C18 H18B 0.9600 . ?
C18 H18C 0.9600 . ?
C19 H19A 0.9600 . ?
C19 H19B 0.9600 . ?
C19 H19C 0.9600 . ?
C21 C26 1.387(3) . ?
C21 C22 1.392(3) . ?
C22 C23 1.388(3) . ?
C22 H22 0.9300 . ?
C23 C24 1.379(4) . ?
C23 H23 0.9300 . ?
C24 C25 1.371(3) . ?
C24 H24 0.9300 . ?
C25 C26 1.385(3) . ?
C25 H25 0.9300 . ?
C26 H26 0.9300 . ?
C31 C36 1.392(3) . ?
C31 C32 1.394(3) . ?
C32 C33 1.384(3) . ?
C32 H32 0.9300 . ?
C33 C34 1.376(4) . ?
C33 H33 0.9300 . ?
C34 C35 1.382(4) . ?
C34 H34 0.9300 . ?
C35 C36 1.390(4) . ?
C35 H35 0.9300 . ?
C36 H36 0.9300 . ?
